data_4087502
loop_
_publ_author_name
'Munjanja, Lloyd'
'Brennessel, William W.'
'Jones, William D.'

_publ_section_title
;
 Room-Temperature Carbon--Sulfur Bond Activation by a Reactive (dippe)Pd
 Fragment
;
_journal_issue 9
_journal_name_full Organometallics
_journal_page_first 1716
_journal_paper_doi 10.1021/acs.organomet.5b00194
_journal_volume 34
_journal_year 2015
_chemical_formula_moiety 'C22 H38 P2 Pd S, 0.33(C H2 Cl2)'
_chemical_formula_sum 'C22.33 H38.67 Cl0.67 P2 Pd S'
_chemical_formula_weight 531.23
_chemical_name_common jonlm03
_chemical_name_systematic
; 
 (dippe)Pd(k2-BT)
;
_space_group_crystal_system monoclinic
_space_group_IT_number 15
_space_group_name_Hall '-C 2yc'
_space_group_name_H-M_alt 'C 1 2/c 1'
_atom_sites_solution_hydrogens geom
_atom_sites_solution_primary direct
_atom_sites_solution_secondary difmap
_audit_creation_method SHELXL-2012
_cell_angle_alpha 90
_cell_angle_beta 95.577(3)
_cell_angle_gamma 90
_cell_formula_units_Z 12
_cell_length_a 26.939(4)
_cell_length_b 15.327(2)
_cell_length_c 18.094(3)
_cell_measurement_reflns_used 3933
_cell_measurement_temperature 100.0(5)
_cell_measurement_theta_max 30.34
_cell_measurement_theta_min 2.60
_cell_volume 7435.5(19)
_computing_cell_refinement 'SAINT (Bruker, 2009)'
_computing_data_collection 'APEX2 (Bruker, 2012)'
_computing_data_reduction 'SAINT (Bruker, 2009)'
_computing_molecular_graphics 'SHELXTL (Sheldrick, 2008)'
_computing_publication_material 'SHELXTL (Sheldrick, 2008)'
_computing_structure_refinement 'SHELXL-2012 (Sheldrick, 2012)'
_computing_structure_solution 'SIR97 (Altomare et al., 1999)'
_diffrn_ambient_temperature 100.0(5)
_diffrn_measured_fraction_theta_full 0.999
_diffrn_measured_fraction_theta_max 0.999
_diffrn_measurement_device_type 'Bruker SMART APEX II CCD Platform'
_diffrn_measurement_method '\w scans'
_diffrn_radiation_type MoK\a
_diffrn_radiation_wavelength 0.71073
_diffrn_reflns_av_R_equivalents 0.0828
_diffrn_reflns_av_unetI/netI 0.0756
_diffrn_reflns_Laue_measured_fraction_full 0.999
_diffrn_reflns_Laue_measured_fraction_max 0.999
_diffrn_reflns_limit_h_max 39
_diffrn_reflns_limit_h_min -39
_diffrn_reflns_limit_k_max 22
_diffrn_reflns_limit_k_min -22
_diffrn_reflns_limit_l_max 26
_diffrn_reflns_limit_l_min -26
_diffrn_reflns_number 68475
_diffrn_reflns_point_group_measured_fraction_full 0.999
_diffrn_reflns_point_group_measured_fraction_max 0.999
_diffrn_reflns_theta_full 31.505
_diffrn_reflns_theta_max 31.506
_diffrn_reflns_theta_min 1.859
_diffrn_source 'fine-focus sealed tube'
_exptl_absorpt_coefficient_mu 1.040
_exptl_absorpt_correction_T_max 0.7462
_exptl_absorpt_correction_T_min 0.5957
_exptl_absorpt_correction_type multi-scan
_exptl_absorpt_process_details 'SADABS (Sheldrick, 2008)'
_exptl_crystal_colour colorless
_exptl_crystal_density_diffrn 1.424
_exptl_crystal_description block
_exptl_crystal_F_000 3312
_exptl_crystal_size_max 0.32
_exptl_crystal_size_mid 0.24
_exptl_crystal_size_min 0.22
_refine_diff_density_max 1.176
_refine_diff_density_min -1.522
_refine_diff_density_rms 0.116
_refine_ls_extinction_method none
_refine_ls_goodness_of_fit_ref 1.009
_refine_ls_hydrogen_treatment constr
_refine_ls_matrix_type full
_refine_ls_number_parameters 424
_refine_ls_number_reflns 12389
_refine_ls_number_restraints 28
_refine_ls_restrained_S_all 1.009
_refine_ls_R_factor_all 0.1010
_refine_ls_R_factor_gt 0.0461
_refine_ls_shift/su_max 0.002
_refine_ls_shift/su_mean 0.000
_refine_ls_structure_factor_coef Fsqd
_refine_ls_weighting_details
; 
 w=1/[\s^2^(Fo^2^)+(0.0488P)^2^] 
 where P=(Fo^2^+2Fc^2^)/3 
;
_refine_ls_weighting_scheme calc
_refine_ls_wR_factor_gt 0.0951
_refine_ls_wR_factor_ref 0.1154
_reflns_Friedel_coverage 0.000
_reflns_number_gt 7286
_reflns_number_total 12389
_reflns_threshold_expression 'I > 2\s(I)'
_cod_data_source_file om5b00194_si_002.cif
_cod_data_source_block 6
_cod_original_cell_volume 7436(2)
_cod_original_sg_symbol_H-M 'C 2/c'
_cod_database_code 4087502
_shelx_space_group_comment
; 
The symmetry employed for this shelxl refinement is uniquely defined 
by the following loop, which should always be used as a source of 
symmetry information in preference to the above space-group names. 
They are only intended as comments. 
;
_shelx_estimated_absorpt_t_min 0.732
_shelx_estimated_absorpt_t_max 0.803

loop_
_space_group_symop_operation_xyz
'x, y, z'
'-x, y, -z+1/2'
'x+1/2, y+1/2, z'
'-x+1/2, y+1/2, -z+1/2'
'-x, -y, -z'
'x, -y, z-1/2'
'-x+1/2, -y+1/2, -z'
'x+1/2, -y+1/2, z-1/2'

loop_
_atom_site_label
_atom_site_type_symbol
_atom_site_fract_x
_atom_site_fract_y
_atom_site_fract_z
_atom_site_U_iso_or_equiv
_atom_site_adp_type
_atom_site_occupancy
_atom_site_site_symmetry_order
_atom_site_calc_flag
_atom_site_refinement_flags_posn
_atom_site_refinement_flags_adp
_atom_site_refinement_flags_occupancy
_atom_site_disorder_assembly
_atom_site_disorder_group
Pd1 Pd 0.75572(2) 0.27320(2) 0.73319(2) 0.02512(7) Uani 1 1 d . . . . .
P1 P 0.82104(3) 0.31689(6) 0.67337(5) 0.0322(2) Uani 1 1 d . . . . .
P2 P 0.79845(3) 0.33034(6) 0.83942(5) 0.0324(2) Uani 1 1 d . . . . .
S1 S 0.69860(3) 0.21567(6) 0.80449(4) 0.03290(19) Uani 1 1 d D . . . .
C1 C 0.71665(12) 0.2373(2) 0.63624(16) 0.0289(7) Uani 1 1 d D . . . .
H1 H 0.7318 0.2523 0.5927 0.035 Uiso 1 1 calc R U . . .
C2 C 0.67344(12) 0.1964(2) 0.62417(18) 0.0300(7) Uani 1 1 d D . . . .
H2 H 0.6618 0.1895 0.5733 0.036 Uiso 1 1 calc R U . . .
C3 C 0.64077(11) 0.16020(19) 0.67579(18) 0.0266(7) Uani 1 1 d D . . . .
C4 C 0.64839(11) 0.16600(19) 0.75390(17) 0.0243(6) Uani 1 1 d D . . . .
C5 C 0.61304(12) 0.1295(2) 0.79659(19) 0.0290(7) Uani 1 1 d D . . . .
H5 H 0.6178 0.1336 0.8492 0.035 Uiso 1 1 calc R U . . .
C6 C 0.57160(15) 0.0877(3) 0.7634(2) 0.0519(11) Uani 1 1 d D . . . .
H6 H 0.5480 0.0631 0.7931 0.062 Uiso 1 1 calc R U . . .
C7 C 0.56423(15) 0.0814(3) 0.6871(2) 0.0587(13) Uani 1 1 d D . . . .
H7 H 0.5356 0.0522 0.6643 0.070 Uiso 1 1 calc R U . . .
C8 C 0.59799(13) 0.1171(2) 0.6446(2) 0.0389(8) Uani 1 1 d D . . . .
H8 H 0.5923 0.1126 0.5921 0.047 Uiso 1 1 calc R U . . .
C9 C 0.86320(15) 0.3834(3) 0.7358(2) 0.0532(12) Uani 1 1 d . . . . .
H9A H 0.8977 0.3757 0.7224 0.064 Uiso 1 1 calc R U . . .
H9B H 0.8542 0.4456 0.7284 0.064 Uiso 1 1 calc R U . . .
C10 C 0.86172(14) 0.3602(3) 0.81873(19) 0.0498(11) Uani 1 1 d . . . . .
H10A H 0.8734 0.4109 0.8496 0.060 Uiso 1 1 calc R U . . .
H10B H 0.8846 0.3109 0.8317 0.060 Uiso 1 1 calc R U . . .
C11 C 0.80934(14) 0.3847(2) 0.58957(18) 0.0381(9) Uani 1 1 d . . . . .
H11 H 0.7936 0.3463 0.5492 0.046 Uiso 1 1 calc R U . . .
C12 C 0.77221(18) 0.4571(3) 0.6016(2) 0.0532(11) Uani 1 1 d . . . . .
H12A H 0.7635 0.4880 0.5547 0.080 Uiso 1 1 calc R U . . .
H12B H 0.7872 0.4982 0.6388 0.080 Uiso 1 1 calc R U . . .
H12C H 0.7420 0.4318 0.6190 0.080 Uiso 1 1 calc R U . . .
C13 C 0.85767(16) 0.4214(3) 0.5627(2) 0.0534(12) Uani 1 1 d . . . . .
H13A H 0.8498 0.4519 0.5154 0.080 Uiso 1 1 calc R U . . .
H13B H 0.8808 0.3733 0.5558 0.080 Uiso 1 1 calc R U . . .
H13C H 0.8731 0.4622 0.5998 0.080 Uiso 1 1 calc R U . . .
C14 C 0.85962(14) 0.2257(3) 0.6453(2) 0.0441(9) Uani 1 1 d . . . . .
H14 H 0.8918 0.2507 0.6317 0.053 Uiso 1 1 calc R U . . .
C15 C 0.87153(16) 0.1645(3) 0.7107(2) 0.0568(12) Uani 1 1 d . . . . .
H15A H 0.8940 0.1184 0.6968 0.085 Uiso 1 1 calc R U . . .
H15B H 0.8406 0.1383 0.7247 0.085 Uiso 1 1 calc R U . . .
H15C H 0.8876 0.1974 0.7529 0.085 Uiso 1 1 calc R U . . .
C16 C 0.83574(16) 0.1762(3) 0.5781(2) 0.0485(10) Uani 1 1 d . . . . .
H16A H 0.8576 0.1281 0.5662 0.073 Uiso 1 1 calc R U . . .
H16B H 0.8307 0.2158 0.5355 0.073 Uiso 1 1 calc R U . . .
H16C H 0.8035 0.1526 0.5893 0.073 Uiso 1 1 calc R U . . .
C17 C 0.77154(16) 0.4329(2) 0.87145(19) 0.0435(9) Uani 1 1 d . . . . .
H17 H 0.7970 0.4613 0.9076 0.052 Uiso 1 1 calc R U . . .
C18 C 0.7597(2) 0.4953(2) 0.8065(2) 0.0560(12) Uani 1 1 d . . . . .
H18A H 0.7450 0.5490 0.8243 0.084 Uiso 1 1 calc R U . . .
H18B H 0.7360 0.4676 0.7692 0.084 Uiso 1 1 calc R U . . .
H18C H 0.7905 0.5095 0.7843 0.084 Uiso 1 1 calc R U . . .
C19 C 0.72529(16) 0.4160(3) 0.9108(2) 0.0483(10) Uani 1 1 d . . . . .
H19A H 0.7111 0.4717 0.9250 0.072 Uiso 1 1 calc R U . . .
H19B H 0.7342 0.3809 0.9554 0.072 Uiso 1 1 calc R U . . .
H19C H 0.7007 0.3844 0.8775 0.072 Uiso 1 1 calc R U . . .
C20 C 0.80748(13) 0.2605(3) 0.92245(18) 0.0368(8) Uani 1 1 d . . . . .
H20 H 0.7736 0.2494 0.9386 0.044 Uiso 1 1 calc R U . . .
C21 C 0.82840(15) 0.1717(3) 0.9026(2) 0.0458(10) Uani 1 1 d . . . . .
H21A H 0.8288 0.1326 0.9455 0.069 Uiso 1 1 calc R U . . .
H21B H 0.8625 0.1790 0.8889 0.069 Uiso 1 1 calc R U . . .
H21C H 0.8074 0.1465 0.8607 0.069 Uiso 1 1 calc R U . . .
C22 C 0.83826(16) 0.3025(3) 0.9882(2) 0.0524(11) Uani 1 1 d . . . . .
H22A H 0.8403 0.2626 1.0307 0.079 Uiso 1 1 calc R U . . .
H22B H 0.8223 0.3571 1.0014 0.079 Uiso 1 1 calc R U . . .
H22C H 0.8719 0.3148 0.9747 0.079 Uiso 1 1 calc R U . . .
Pd2 Pd 0.5000 0.50201(2) 0.7500 0.03667(10) Uani 1 2 d S T P . .
P3 P 0.50977(4) 0.39396(6) 0.66629(5) 0.0375(2) Uani 1 1 d . . . . .
S2 S 0.49363(9) 0.61016(11) 0.82880(12) 0.0357(4) Uani 0.5 1 d D . P A -1
C23 C 0.4990(4) 0.5861(5) 0.6582(5) 0.0357(4) Uani 0.5 1 d D . P A -1
H23 H 0.4988 0.5582 0.6112 0.043 Uiso 0.5 1 calc R U P A -1
C24 C 0.4985(3) 0.6731(5) 0.6566(4) 0.048(2) Uani 0.5 1 d D . P A -1
H24 H 0.4970 0.6983 0.6084 0.058 Uiso 0.5 1 calc R U P A -1
C25 C 0.4998(3) 0.7350(6) 0.7173(6) 0.0342(13) Uani 0.5 1 d D . P A -1
C26 C 0.4981(3) 0.7136(6) 0.7930(6) 0.0342(13) Uani 0.5 1 d D . P A -1
C27 C 0.4992(2) 0.7822(5) 0.8443(5) 0.0431(19) Uani 0.5 1 d D . P A -1
H27 H 0.4980 0.7690 0.8954 0.052 Uiso 0.5 1 calc R U P A -1
C28 C 0.5020(3) 0.8666(6) 0.8234(6) 0.065(3) Uani 0.5 1 d D . P A -1
H28 H 0.5027 0.9114 0.8597 0.078 Uiso 0.5 1 calc R U P A -1
C29 C 0.5037(5) 0.8883(4) 0.7486(10) 0.069(3) Uani 0.5 1 d D . P A -1
H29 H 0.5057 0.9474 0.7334 0.083 Uiso 0.5 1 calc R U P A -1
C30 C 0.5025(3) 0.8230(5) 0.6987(5) 0.046(2) Uani 0.5 1 d D . P A -1
H30 H 0.5035 0.8378 0.6479 0.055 Uiso 0.5 1 calc R U P A -1
C31 C 0.4947(2) 0.2890(2) 0.7077(2) 0.0664(16) Uani 1 1 d . . . . .
H31A H 0.4591 0.2757 0.6943 0.080 Uiso 1 1 calc R U . . .
H31B H 0.5147 0.2424 0.6869 0.080 Uiso 1 1 calc R U . . .
C32 C 0.57350(16) 0.3803(2) 0.6399(2) 0.0466(10) Uani 1 1 d . . . . .
H32 H 0.5763 0.3204 0.6188 0.056 Uiso 1 1 calc R U . . .
C33 C 0.61108(18) 0.3878(3) 0.7082(2) 0.0659(14) Uani 1 1 d . . . . .
H33A H 0.6447 0.3768 0.6940 0.099 Uiso 1 1 calc R U . . .
H33B H 0.6031 0.3448 0.7453 0.099 Uiso 1 1 calc R U . . .
H33C H 0.6096 0.4466 0.7291 0.099 Uiso 1 1 calc R U . . .
C34 C 0.58614(17) 0.4462(3) 0.5810(2) 0.0532(11) Uani 1 1 d . . . . .
H34A H 0.6211 0.4390 0.5713 0.080 Uiso 1 1 calc R U . . .
H34B H 0.5810 0.5055 0.5990 0.080 Uiso 1 1 calc R U . . .
H34C H 0.5645 0.4362 0.5351 0.080 Uiso 1 1 calc R U . . .
C35 C 0.46975(18) 0.3971(3) 0.5779(2) 0.0595(13) Uani 1 1 d . . . . .
H35 H 0.4814 0.4467 0.5481 0.071 Uiso 1 1 calc R U . . .
C36 C 0.41548(17) 0.4153(4) 0.5915(2) 0.0732(16) Uani 1 1 d . . . . .
H36A H 0.3957 0.4255 0.5439 0.110 Uiso 1 1 calc R U . . .
H36B H 0.4140 0.4671 0.6229 0.110 Uiso 1 1 calc R U . . .
H36C H 0.4019 0.3650 0.6163 0.110 Uiso 1 1 calc R U . . .
C37 C 0.4737(2) 0.3143(4) 0.5326(3) 0.099(2) Uani 1 1 d . . . . .
H37A H 0.4531 0.3200 0.4852 0.148 Uiso 1 1 calc R U . . .
H37B H 0.4620 0.2645 0.5602 0.148 Uiso 1 1 calc R U . . .
H37C H 0.5085 0.3049 0.5234 0.148 Uiso 1 1 calc R U . . .
Cl1 Cl 0.4618(8) 0.9364(14) 1.0151(10) 0.0771(17) Uani 0.305(6) 1 d D . P B -1
C38 C 0.4823(7) 1.0402(15) 1.0119(16) 0.089(6) Uani 0.305(6) 1 d D . P B -1
H38A H 0.4826 1.0679 1.0613 0.107 Uiso 0.305(6) 1 calc R U P B -1
H38B H 0.4604 1.0746 0.9758 0.107 Uiso 0.305(6) 1 calc R U P B -1
Cl2 Cl 0.5407(6) 1.0361(11) 0.9856(10) 0.0771(17) Uani 0.305(6) 1 d D . P B -1
Cl1' Cl 0.454(1) 0.9455(17) 1.0032(17) 0.0771(17) Uani 0.195(6) 1 d D . P B -5
C38' C 0.4935(12) 1.029(2) 1.028(2) 0.089(6) Uani 0.195(6) 1 d D . P B -5
H38C H 0.5209 1.0015 1.0607 0.107 Uiso 0.195(6) 1 calc R U P B -5
H38D H 0.4751 1.0655 1.0616 0.107 Uiso 0.195(6) 1 calc R U P B -5
Cl2' Cl 0.5225(4) 1.1017(8) 0.9758(6) 0.0771(17) Uani 0.195(6) 1 d D . P B -5

loop_
_atom_site_aniso_label
_atom_site_aniso_U_11
_atom_site_aniso_U_22
_atom_site_aniso_U_33
_atom_site_aniso_U_23
_atom_site_aniso_U_13
_atom_site_aniso_U_12
Pd1 0.02203(12) 0.03033(13) 0.02278(11) 0.00219(10) 0.00104(8) -0.00937(10)
P1 0.0276(5) 0.0447(5) 0.0243(4) 0.0037(4) 0.0023(3) -0.0166(4)
P2 0.0298(5) 0.0434(5) 0.0236(4) 0.0022(4) -0.0002(3) -0.0166(4)
S1 0.0289(4) 0.0447(5) 0.0253(4) 0.0016(3) 0.0034(3) -0.0161(4)
C1 0.0282(16) 0.0407(18) 0.0178(13) 0.0021(13) 0.0024(12) -0.0060(14)
C2 0.0287(18) 0.0344(17) 0.0266(16) -0.0010(13) 0.0012(13) -0.0066(14)
C3 0.0227(16) 0.0202(14) 0.0366(17) -0.0008(13) 0.0012(13) -0.0006(12)
C4 0.0195(15) 0.0180(13) 0.0361(17) 0.0003(12) 0.0071(13) -0.0033(11)
C5 0.0254(17) 0.0274(16) 0.0348(17) 0.0014(13) 0.0069(14) -0.0010(13)
C6 0.037(2) 0.068(3) 0.052(2) 0.003(2) 0.0128(19) -0.028(2)
C7 0.040(2) 0.088(3) 0.048(2) -0.001(2) 0.0044(19) -0.040(2)
C8 0.034(2) 0.046(2) 0.0364(19) -0.0038(16) 0.0019(15) -0.0142(16)
C9 0.041(2) 0.085(3) 0.034(2) 0.000(2) 0.0028(17) -0.042(2)
C10 0.038(2) 0.083(3) 0.0269(18) 0.0010(18) -0.0005(16) -0.036(2)
C11 0.050(2) 0.0382(19) 0.0262(17) 0.0037(14) 0.0062(15) -0.0203(17)
C12 0.083(3) 0.043(2) 0.034(2) 0.0078(18) 0.009(2) -0.004(2)
C13 0.068(3) 0.064(3) 0.0291(19) -0.0010(18) 0.0120(19) -0.040(2)
C14 0.0290(19) 0.069(3) 0.0352(19) 0.0107(19) 0.0095(15) -0.0013(19)
C15 0.044(2) 0.085(3) 0.042(2) 0.018(2) 0.0076(19) 0.024(2)
C16 0.061(3) 0.050(2) 0.036(2) 0.0076(18) 0.0112(19) 0.012(2)
C17 0.060(3) 0.040(2) 0.0301(18) -0.0058(15) 0.0013(17) -0.0185(19)
C18 0.093(4) 0.034(2) 0.041(2) -0.0028(18) 0.009(2) -0.016(2)
C19 0.065(3) 0.042(2) 0.039(2) -0.0060(17) 0.013(2) -0.008(2)
C20 0.0316(18) 0.054(2) 0.0245(16) 0.0080(15) 0.0003(13) -0.0091(16)
C21 0.044(2) 0.062(3) 0.0319(19) 0.0110(18) 0.0029(17) 0.003(2)
C22 0.046(2) 0.081(3) 0.0279(19) 0.0040(19) -0.0069(17) -0.017(2)
Pd2 0.0400(2) 0.01773(16) 0.0522(2) 0.000 0.00430(18) 0.000
P3 0.0610(7) 0.0244(4) 0.0259(4) 0.0012(3) -0.0028(4) -0.0024(4)
S2 0.0534(12) 0.0134(11) 0.0412(11) 0.0033(7) 0.0091(9) 0.0032(8)
C23 0.0534(12) 0.0134(11) 0.0412(11) 0.0033(7) 0.0091(9) 0.0032(8)
C24 0.058(5) 0.038(4) 0.051(5) 0.022(4) 0.020(4) 0.018(4)
C25 0.0237(18) 0.020(5) 0.059(3) 0.005(2) 0.005(2) 0.001(2)
C26 0.0237(18) 0.020(5) 0.059(3) 0.005(2) 0.005(2) 0.001(2)
C27 0.035(4) 0.030(4) 0.062(5) 0.003(4) -0.005(4) -0.002(3)
C28 0.074(7) 0.021(4) 0.097(8) -0.002(5) -0.006(6) -0.006(4)
C29 0.077(7) 0.027(4) 0.101(7) 0.027(11) -0.007(5) -0.013(9)
C30 0.036(4) 0.030(4) 0.069(6) 0.024(5) -0.011(4) -0.008(4)
C31 0.143(5) 0.0206(18) 0.038(2) -0.0061(15) 0.019(3) -0.013(2)
C32 0.070(3) 0.0327(19) 0.037(2) -0.0033(16) 0.0015(19) 0.0185(19)
C33 0.073(3) 0.081(3) 0.043(2) -0.007(2) -0.002(2) 0.042(3)
C34 0.056(3) 0.055(3) 0.049(2) 0.005(2) 0.007(2) 0.009(2)
C35 0.065(3) 0.084(3) 0.027(2) 0.001(2) -0.0050(19) -0.017(3)
C36 0.059(3) 0.121(5) 0.037(2) 0.009(3) -0.008(2) -0.024(3)
C37 0.100(5) 0.154(6) 0.043(3) -0.049(3) 0.005(3) -0.037(4)
Cl1 0.070(3) 0.061(6) 0.099(3) 0.004(3) -0.001(2) -0.001(3)
C38 0.059(12) 0.115(13) 0.092(15) 0.011(10) -0.002(10) 0.052(10)
Cl2 0.070(3) 0.061(6) 0.099(3) 0.004(3) -0.001(2) -0.001(3)
Cl1' 0.070(3) 0.061(6) 0.099(3) 0.004(3) -0.001(2) -0.001(3)
C38' 0.059(12) 0.115(13) 0.092(15) 0.011(10) -0.002(10) 0.052(10)
Cl2' 0.070(3) 0.061(6) 0.099(3) 0.004(3) -0.001(2) -0.001(3)

loop_
_atom_type_symbol
_atom_type_description
_atom_type_scat_dispersion_real
_atom_type_scat_dispersion_imag
_atom_type_scat_source
C C 0.0033 0.0016 'International Tables Vol C Tables 4.2.6.8 and 6.1.1.4'
H H 0.0000 0.0000 'International Tables Vol C Tables 4.2.6.8 and 6.1.1.4'
P P 0.1023 0.0942 'International Tables Vol C Tables 4.2.6.8 and 6.1.1.4'
S S 0.1246 0.1234 'International Tables Vol C Tables 4.2.6.8 and 6.1.1.4'
Cl Cl 0.1484 0.1585 'International Tables Vol C Tables 4.2.6.8 and 6.1.1.4'
Pd Pd -0.9988 1.0072 'International Tables Vol C Tables 4.2.6.8 and 6.1.1.4'

loop_
_geom_angle_atom_site_label_1
_geom_angle_atom_site_label_2
_geom_angle_atom_site_label_3
_geom_angle
_geom_angle_site_symmetry_1
_geom_angle_site_symmetry_3
C1 Pd1 P1 91.65(9) . .
C1 Pd1 S1 93.58(9) . .
P1 Pd1 S1 170.97(4) . .
C1 Pd1 P2 173.47(10) . .
P1 Pd1 P2 86.44(3) . .
S1 Pd1 P2 89.14(3) . .
C9 P1 C11 103.90(18) . .
C9 P1 C14 105.0(2) . .
C11 P1 C14 104.91(17) . .
C9 P1 Pd1 109.57(12) . .
C11 P1 Pd1 118.95(13) . .
C14 P1 Pd1 113.25(13) . .
C10 P2 C20 105.04(18) . .
C10 P2 C17 104.6(2) . .
C20 P2 C17 105.29(17) . .
C10 P2 Pd1 108.74(12) . .
C20 P2 Pd1 118.22(12) . .
C17 P2 Pd1 113.82(13) . .
C4 S1 Pd1 113.95(11) . .
C2 C1 Pd1 130.2(2) . .
C2 C1 H1 114.9 . .
Pd1 C1 H1 114.9 . .
C1 C2 C3 130.8(3) . .
C1 C2 H2 114.6 . .
C3 C2 H2 114.6 . .
C8 C3 C4 117.9(3) . .
C8 C3 C2 116.6(3) . .
C4 C3 C2 125.5(3) . .
C5 C4 C3 119.1(3) . .
C5 C4 S1 115.0(2) . .
C3 C4 S1 125.9(2) . .
C6 C5 C4 120.9(3) . .
C6 C5 H5 119.6 . .
C4 C5 H5 119.6 . .
C5 C6 C7 120.1(3) . .
C5 C6 H6 119.9 . .
C7 C6 H6 119.9 . .
C8 C7 C6 119.9(3) . .
C8 C7 H7 120.1 . .
C6 C7 H7 120.1 . .
C7 C8 C3 122.1(3) . .
C7 C8 H8 118.9 . .
C3 C8 H8 118.9 . .
C10 C9 P1 113.4(3) . .
C10 C9 H9A 108.9 . .
P1 C9 H9A 108.9 . .
C10 C9 H9B 108.9 . .
P1 C9 H9B 108.9 . .
H9A C9 H9B 107.7 . .
C9 C10 P2 111.5(3) . .
C9 C10 H10A 109.3 . .
P2 C10 H10A 109.3 . .
C9 C10 H10B 109.3 . .
P2 C10 H10B 109.3 . .
H10A C10 H10B 108.0 . .
C12 C11 C13 111.5(3) . .
C12 C11 P1 110.9(2) . .
C13 C11 P1 112.6(3) . .
C12 C11 H11 107.2 . .
C13 C11 H11 107.2 . .
P1 C11 H11 107.2 . .
C11 C12 H12A 109.5 . .
C11 C12 H12B 109.5 . .
H12A C12 H12B 109.5 . .
C11 C12 H12C 109.5 . .
H12A C12 H12C 109.5 . .
H12B C12 H12C 109.5 . .
C11 C13 H13A 109.5 . .
C11 C13 H13B 109.5 . .
H13A C13 H13B 109.5 . .
C11 C13 H13C 109.5 . .
H13A C13 H13C 109.5 . .
H13B C13 H13C 109.5 . .
C15 C14 C16 110.8(4) . .
C15 C14 P1 109.6(3) . .
C16 C14 P1 113.1(3) . .
C15 C14 H14 107.7 . .
C16 C14 H14 107.7 . .
P1 C14 H14 107.7 . .
C14 C15 H15A 109.5 . .
C14 C15 H15B 109.5 . .
H15A C15 H15B 109.5 . .
C14 C15 H15C 109.5 . .
H15A C15 H15C 109.5 . .
H15B C15 H15C 109.5 . .
C14 C16 H16A 109.5 . .
C14 C16 H16B 109.5 . .
H16A C16 H16B 109.5 . .
C14 C16 H16C 109.5 . .
H16A C16 H16C 109.5 . .
H16B C16 H16C 109.5 . .
C19 C17 C18 110.5(4) . .
C19 C17 P2 111.5(3) . .
C18 C17 P2 110.5(3) . .
C19 C17 H17 108.1 . .
C18 C17 H17 108.1 . .
P2 C17 H17 108.1 . .
C17 C18 H18A 109.5 . .
C17 C18 H18B 109.5 . .
H18A C18 H18B 109.5 . .
C17 C18 H18C 109.5 . .
H18A C18 H18C 109.5 . .
H18B C18 H18C 109.5 . .
C17 C19 H19A 109.5 . .
C17 C19 H19B 109.5 . .
H19A C19 H19B 109.5 . .
C17 C19 H19C 109.5 . .
H19A C19 H19C 109.5 . .
H19B C19 H19C 109.5 . .
C22 C20 C21 112.0(3) . .
C22 C20 P2 114.1(3) . .
C21 C20 P2 110.4(2) . .
C22 C20 H20 106.6 . .
C21 C20 H20 106.6 . .
P2 C20 H20 106.6 . .
C20 C21 H21A 109.5 . .
C20 C21 H21B 109.5 . .
H21A C21 H21B 109.5 . .
C20 C21 H21C 109.5 . .
H21A C21 H21C 109.5 . .
H21B C21 H21C 109.5 . .
C20 C22 H22A 109.5 . .
C20 C22 H22B 109.5 . .
H22A C22 H22B 109.5 . .
C20 C22 H22C 109.5 . .
H22A C22 H22C 109.5 . .
H22B C22 H22C 109.5 . .
C23 Pd2 S2 93.1(2) . .
C23 Pd2 P3 85.0(2) . .
S2 Pd2 P3 177.13(7) . .
C23 Pd2 P3 168.2(2) . 2_656
S2 Pd2 P3 95.47(5) . 2_656
P3 Pd2 P3 86.66(5) . 2_656
C31 P3 C32 104.7(2) . .
C31 P3 C35 104.1(2) . .
C32 P3 C35 105.09(19) . .
C31 P3 Pd2 108.73(13) . .
C32 P3 Pd2 115.29(13) . .
C35 P3 Pd2 117.60(17) . .
C26 S2 Pd2 115.9(4) . .
C24 C23 Pd2 129.0(7) . .
C24 C23 H23 115.5 . .
Pd2 C23 H23 115.5 . .
C23 C24 C25 129.6(8) . .
C23 C24 H24 115.2 . .
C25 C24 H24 115.2 . .
C30 C25 C26 117.7(8) . .
C30 C25 C24 116.6(9) . .
C26 C25 C24 125.7(12) . .
C27 C26 C25 117.9(9) . .
C27 C26 S2 116.2(7) . .
C25 C26 S2 126.0(10) . .
C28 C27 C26 122.1(9) . .
C28 C27 H27 118.9 . .
C26 C27 H27 118.9 . .
C27 C28 C29 120.4(9) . .
C27 C28 H28 119.8 . .
C29 C28 H28 119.8 . .
C30 C29 C28 118.1(8) . .
C30 C29 H29 120.9 . .
C28 C29 H29 120.9 . .
C29 C30 C25 123.8(9) . .
C29 C30 H30 118.1 . .
C25 C30 H30 118.1 . .
C31 C31 P3 112.5(2) 2_656 .
C31 C31 H31A 109.1 2_656 .
P3 C31 H31A 109.1 . .
C31 C31 H31B 109.1 2_656 .
P3 C31 H31B 109.1 . .
H31A C31 H31B 107.8 . .
C33 C32 C34 109.8(4) . .
C33 C32 P3 110.2(3) . .
C34 C32 P3 112.5(3) . .
C33 C32 H32 108.1 . .
C34 C32 H32 108.1 . .
P3 C32 H32 108.1 . .
C32 C33 H33A 109.5 . .
C32 C33 H33B 109.5 . .
H33A C33 H33B 109.5 . .
C32 C33 H33C 109.5 . .
H33A C33 H33C 109.5 . .
H33B C33 H33C 109.5 . .
C32 C34 H34A 109.5 . .
C32 C34 H34B 109.5 . .
H34A C34 H34B 109.5 . .
C32 C34 H34C 109.5 . .
H34A C34 H34C 109.5 . .
H34B C34 H34C 109.5 . .
C37 C35 C36 110.9(4) . .
C37 C35 P3 112.4(4) . .
C36 C35 P3 110.7(3) . .
C37 C35 H35 107.5 . .
C36 C35 H35 107.5 . .
P3 C35 H35 107.5 . .
C35 C36 H36A 109.5 . .
C35 C36 H36B 109.5 . .
H36A C36 H36B 109.5 . .
C35 C36 H36C 109.5 . .
H36A C36 H36C 109.5 . .
H36B C36 H36C 109.5 . .
C35 C37 H37A 109.5 . .
C35 C37 H37B 109.5 . .
H37A C37 H37B 109.5 . .
C35 C37 H37C 109.5 . .
H37A C37 H37C 109.5 . .
H37B C37 H37C 109.5 . .
Cl1 C38 Cl2 106.9(14) . .
Cl1 C38 H38A 110.3 . .
Cl2 C38 H38A 110.3 . .
Cl1 C38 H38B 110.3 . .
Cl2 C38 H38B 110.3 . .
H38A C38 H38B 108.6 . .
Cl1' C38' Cl2' 131(3) . .
Cl1' C38' H38C 104.6 . .
Cl2' C38' H38C 104.6 . .
Cl1' C38' H38D 104.6 . .
Cl2' C38' H38D 104.6 . .
H38C C38' H38D 105.7 . .

loop_
_geom_bond_atom_site_label_1
_geom_bond_atom_site_label_2
_geom_bond_distance
_geom_bond_site_symmetry_2
Pd1 C1 2.032(3) .
Pd1 P1 2.2554(9) .
Pd1 S1 2.2793(8) .
Pd1 P2 2.3144(9) .
P1 C9 1.832(4) .
P1 C11 1.840(3) .
P1 C14 1.842(4) .
P2 C10 1.838(4) .
P2 C20 1.842(3) .
P2 C17 1.848(4) .
S1 C4 1.734(3) .
C1 C2 1.321(4) .
C1 H1 0.9500 .
C2 C3 1.454(4) .
C2 H2 0.9500 .
C3 C8 1.399(4) .
C3 C4 1.411(4) .
C4 C5 1.400(4) .
C5 C6 1.373(5) .
C5 H5 0.9500 .
C6 C7 1.379(5) .
C6 H6 0.9500 .
C7 C8 1.362(5) .
C7 H7 0.9500 .
C8 H8 0.9500 .
C9 C10 1.546(5) .
C9 H9A 0.9900 .
C9 H9B 0.9900 .
C10 H10A 0.9900 .
C10 H10B 0.9900 .
C11 C12 1.524(6) .
C11 C13 1.540(5) .
C11 H11 1.0000 .
C12 H12A 0.9800 .
C12 H12B 0.9800 .
C12 H12C 0.9800 .
C13 H13A 0.9800 .
C13 H13B 0.9800 .
C13 H13C 0.9800 .
C14 C15 1.520(5) .
C14 C16 1.522(5) .
C14 H14 1.0000 .
C15 H15A 0.9800 .
C15 H15B 0.9800 .
C15 H15C 0.9800 .
C16 H16A 0.9800 .
C16 H16B 0.9800 .
C16 H16C 0.9800 .
C17 C19 1.517(5) .
C17 C18 1.525(5) .
C17 H17 1.0000 .
C18 H18A 0.9800 .
C18 H18B 0.9800 .
C18 H18C 0.9800 .
C19 H19A 0.9800 .
C19 H19B 0.9800 .
C19 H19C 0.9800 .
C20 C22 1.526(5) .
C20 C21 1.529(6) .
C20 H20 1.0000 .
C21 H21A 0.9800 .
C21 H21B 0.9800 .
C21 H21C 0.9800 .
C22 H22A 0.9800 .
C22 H22B 0.9800 .
C22 H22C 0.9800 .
Pd2 C23 2.101(10) .
Pd2 S2 2.204(2) .
Pd2 P3 2.2768(10) .
Pd2 P3 2.2768(10) 2_656
P3 C31 1.836(4) .
P3 C32 1.838(4) .
P3 C35 1.840(4) .
S2 C26 1.722(8) .
C23 C24 1.335(9) .
C23 H23 0.9500 .
C24 C25 1.449(10) .
C24 H24 0.9500 .
C25 C30 1.395(12) .
C25 C26 1.414(9) .
C26 C27 1.400(13) .
C27 C28 1.351(10) .
C27 H27 0.9500 .
C28 C29 1.399(16) .
C28 H28 0.9500 .
C29 C30 1.346(14) .
C29 H29 0.9500 .
C30 H30 0.9500 .
C31 C31 1.528(8) 2_656
C31 H31A 0.9900 .
C31 H31B 0.9900 .
C32 C33 1.523(6) .
C32 C34 1.530(5) .
C32 H32 1.0000 .
C33 H33A 0.9800 .
C33 H33B 0.9800 .
C33 H33C 0.9800 .
C34 H34A 0.9800 .
C34 H34B 0.9800 .
C34 H34C 0.9800 .
C35 C37 1.520(7) .
C35 C36 1.532(7) .
C35 H35 1.0000 .
C36 H36A 0.9800 .
C36 H36B 0.9800 .
C36 H36C 0.9800 .
C37 H37A 0.9800 .
C37 H37B 0.9800 .
C37 H37C 0.9800 .
Cl1 C38 1.687(17) .
C38 Cl2 1.688(18) .
C38 H38A 0.9900 .
C38 H38B 0.9900 .
Cl1' C38' 1.698(19) .
C38' Cl2' 1.704(19) .
C38' H38C 0.9900 .
C38' H38D 0.9900 .

loop_
_geom_torsion_atom_site_label_1
_geom_torsion_atom_site_label_2
_geom_torsion_atom_site_label_3
_geom_torsion_atom_site_label_4
_geom_torsion
_geom_torsion_site_symmetry_4
Pd1 C1 C2 C3 -3.2(6) .
C1 C2 C3 C8 -177.3(4) .
C1 C2 C3 C4 3.5(6) .
C8 C3 C4 C5 -0.5(5) .
C2 C3 C4 C5 178.6(3) .
C8 C3 C4 S1 179.7(3) .
C2 C3 C4 S1 -1.2(5) .
Pd1 S1 C4 C5 179.4(2) .
Pd1 S1 C4 C3 -0.8(3) .
C3 C4 C5 C6 0.6(5) .
S1 C4 C5 C6 -179.6(3) .
C4 C5 C6 C7 -0.2(6) .
C5 C6 C7 C8 -0.3(7) .
C6 C7 C8 C3 0.4(7) .
C4 C3 C8 C7 0.0(6) .
C2 C3 C8 C7 -179.2(4) .
C11 P1 C9 C10 156.3(4) .
C14 P1 C9 C10 -93.8(4) .
Pd1 P1 C9 C10 28.2(4) .
P1 C9 C10 P2 -36.0(5) .
C20 P2 C10 C9 155.3(3) .
C17 P2 C10 C9 -94.1(4) .
Pd1 P2 C10 C9 27.8(4) .
C9 P1 C11 C12 -77.1(3) .
C14 P1 C11 C12 172.9(3) .
Pd1 P1 C11 C12 45.0(3) .
C9 P1 C11 C13 48.6(3) .
C14 P1 C11 C13 -61.5(3) .
Pd1 P1 C11 C13 170.7(2) .
C9 P1 C14 C15 71.1(3) .
C11 P1 C14 C15 -179.7(3) .
Pd1 P1 C14 C15 -48.5(3) .
C9 P1 C14 C16 -164.8(3) .
C11 P1 C14 C16 -55.6(3) .
Pd1 P1 C14 C16 75.7(3) .
C10 P2 C17 C19 -164.2(3) .
C20 P2 C17 C19 -53.8(3) .
Pd1 P2 C17 C19 77.3(3) .
C10 P2 C17 C18 72.5(3) .
C20 P2 C17 C18 -177.1(3) .
Pd1 P2 C17 C18 -46.1(3) .
C10 P2 C20 C22 55.7(3) .
C17 P2 C20 C22 -54.4(3) .
Pd1 P2 C20 C22 177.1(2) .
C10 P2 C20 C21 -71.5(3) .
C17 P2 C20 C21 178.4(3) .
Pd1 P2 C20 C21 49.9(3) .
Pd2 C23 C24 C25 1.8(16) .
C23 C24 C25 C30 175.5(9) .
C23 C24 C25 C26 -5.3(13) .
C30 C25 C26 C27 -0.1(3) .
C24 C25 C26 C27 -179.3(8) .
C30 C25 C26 S2 178.8(7) .
C24 C25 C26 S2 -0.4(7) .
Pd2 S2 C26 C27 -173.6(3) .
Pd2 S2 C26 C25 7.4(5) .
C25 C26 C27 C28 -0.1(3) .
S2 C26 C27 C28 -179.1(6) .
C26 C27 C28 C29 0.1(6) .
C27 C28 C29 C30 0.1(8) .
C28 C29 C30 C25 -0.3(8) .
C26 C25 C30 C29 0.3(6) .
C24 C25 C30 C29 179.6(8) .
C32 P3 C31 C31 94.9(6) 2_656
C35 P3 C31 C31 -155.0(5) 2_656
Pd2 P3 C31 C31 -28.9(6) 2_656
C31 P3 C32 C33 -77.5(3) .
C35 P3 C32 C33 173.1(3) .
Pd2 P3 C32 C33 42.0(3) .
C31 P3 C32 C34 159.7(3) .
C35 P3 C32 C34 50.3(3) .
Pd2 P3 C32 C34 -80.9(3) .
C31 P3 C35 C37 -50.2(4) .
C32 P3 C35 C37 59.7(4) .
Pd2 P3 C35 C37 -170.5(3) .
C31 P3 C35 C36 74.4(4) .
C32 P3 C35 C36 -175.7(3) .
Pd2 P3 C35 C36 -45.9(4) .
